data_4063704
loop_
_publ_author_name
'Adams, Jeramie J.'
'Arulsamy, Navamoney'
'Roddick, Dean M.'

_publ_section_title
;
 Acceptor PCP Pincer Iridium(I) Chemistry: Stabilization of Nonmeridional
 PCP Coordination Geometries
;
_journal_issue 4
_journal_name_full Organometallics
_journal_page_first 697
_journal_paper_doi 10.1021/om100864g
_journal_volume 30
_journal_year 2011
_chemical_formula_moiety 'C21 H23 F12 Ir N2 P2'
_chemical_formula_sum 'C21 H23 F12 Ir N2 P2'
_chemical_formula_weight 785.55
_chemical_name_common (CF3PCP)Ir(NBU)
_chemical_name_systematic
;

 ?

;
_space_group_IT_number 61
_symmetry_cell_setting orthorhombic
_symmetry_space_group_name_Hall '-P 2ac 2ab'
_symmetry_space_group_name_H-M 'P b c a'
_atom_sites_solution_hydrogens geom
_atom_sites_solution_primary direct
_atom_sites_solution_secondary difmap
_audit_creation_method SHELXL-97
_cell_angle_alpha 90.00
_cell_angle_beta 90.00
_cell_angle_gamma 90.00
_cell_formula_units_Z 8
_cell_length_a 14.2823(2)
_cell_length_b 18.7051(2)
_cell_length_c 19.6477(2)
_cell_measurement_reflns_used 9914
_cell_measurement_temperature 150(2)
_cell_measurement_theta_max 34.35
_cell_measurement_theta_min 2.52
_cell_volume 5248.92(11)
_computing_cell_refinement 'Bruker SMART (Bruker, 2001)'
_computing_data_collection 'Bruker SMART (Bruker, 2001)'
_computing_data_reduction 'Bruker SAINT (Bruker, 2001)'
_computing_molecular_graphics 'Bruker SHELXTL V. 6.14 (Bruker, 2001)'
_computing_publication_material 'Bruker SHELXTL V. 6.14 (Bruker, 2001)'
_computing_structure_refinement 'SHELXL-97 (Sheldrick, 1997)'
_computing_structure_solution 'SHELXS-97 (Sheldrick, 1997)'
_diffrn_ambient_temperature 150(2)
_diffrn_measured_fraction_theta_full 0.996
_diffrn_measured_fraction_theta_max 0.996
_diffrn_measurement_device_type 'CCD area detector'
_diffrn_measurement_method 'phi and omega scans'
_diffrn_radiation_monochromator graphite
_diffrn_radiation_source 'fine-focus sealed tube'
_diffrn_radiation_type MoK\a
_diffrn_radiation_wavelength 0.71073
_diffrn_reflns_av_R_equivalents 0.0289
_diffrn_reflns_av_sigmaI/netI 0.0344
_diffrn_reflns_limit_h_max 22
_diffrn_reflns_limit_h_min -13
_diffrn_reflns_limit_k_max 26
_diffrn_reflns_limit_k_min -29
_diffrn_reflns_limit_l_max 30
_diffrn_reflns_limit_l_min -24
_diffrn_reflns_number 36883
_diffrn_reflns_theta_full 33.73
_diffrn_reflns_theta_max 33.73
_diffrn_reflns_theta_min 2.07
_diffrn_standards_decay_% 0
_exptl_absorpt_coefficient_mu 5.309
_exptl_absorpt_correction_T_max 0.2383
_exptl_absorpt_correction_T_min 0.2005
_exptl_absorpt_correction_type multi-scan
_exptl_absorpt_process_details 'SADABS (Bruker, 2001)'
_exptl_crystal_colour red
_exptl_crystal_density_diffrn 1.988
_exptl_crystal_density_method 'not measured'
_exptl_crystal_description rectangular_prism
_exptl_crystal_F_000 3024
_exptl_crystal_size_max 0.33
_exptl_crystal_size_mid 0.30
_exptl_crystal_size_min 0.27
_refine_diff_density_max 2.647
_refine_diff_density_min -1.947
_refine_diff_density_rms 0.135
_refine_ls_extinction_method none
_refine_ls_goodness_of_fit_ref 1.108
_refine_ls_hydrogen_treatment constr
_refine_ls_matrix_type full
_refine_ls_number_parameters 343
_refine_ls_number_reflns 10453
_refine_ls_number_restraints 0
_refine_ls_restrained_S_all 1.108
_refine_ls_R_factor_all 0.0568
_refine_ls_R_factor_gt 0.0368
_refine_ls_shift/su_max 0.003
_refine_ls_shift/su_mean 0.000
_refine_ls_structure_factor_coef Fsqd
_refine_ls_weighting_details 'calc w=1/[\s^2^(Fo^2^)+(0.0201P)^2^+16.1466P] where P=(Fo^2^+2Fc^2^)/3'
_refine_ls_weighting_scheme calc
_refine_ls_wR_factor_gt 0.0756
_refine_ls_wR_factor_ref 0.0810
_reflns_number_gt 7837
_reflns_number_total 10453
_reflns_threshold_expression >2sigma(I)
_cod_data_source_file om100864g_si_013.cif
_cod_data_source_block jja67
_cod_depositor_comments
;
The following automatic conversions were performed:

'_symmetry_cell_setting' value 'Orthorhombic' changed to
'orthorhombic' according to
/home/saulius/struct/CIF-dictionaries/cif_core.dic dictionary named
'cif_core.dic' version 2.4.1 from 2010-06-29.

Automatic conversion script
Id: cif_fix_values 1715 2011-07-08 13:25:40Z adriana 
;
_cod_original_sg_symbol_H-M Pbca
_cod_database_code 4063704

loop_
_symmetry_equiv_pos_as_xyz
'x, y, z'
'-x+1/2, -y, z+1/2'
'-x, y+1/2, -z+1/2'
'x+1/2, -y+1/2, -z'
'-x, -y, -z'
'x-1/2, y, -z-1/2'
'x, -y-1/2, z-1/2'
'-x-1/2, y-1/2, z'

loop_
_atom_site_label
_atom_site_type_symbol
_atom_site_fract_x
_atom_site_fract_y
_atom_site_fract_z
_atom_site_U_iso_or_equiv
_atom_site_adp_type
_atom_site_occupancy
_atom_site_symmetry_multiplicity
_atom_site_calc_flag
_atom_site_refinement_flags
Ir1 Ir 0.602557(9) 0.200629(7) 0.822820(6) 0.02120(4) Uani 1 1 d .
P1 P 0.63414(8) 0.31318(5) 0.80275(5) 0.02680(19) Uani 1 1 d .
P2 P 0.57663(7) 0.10349(5) 0.88204(5) 0.02367(17) Uani 1 1 d .
C1 C 0.6762(3) 0.22527(19) 0.90907(18) 0.0248(7) Uani 1 1 d .
N1 N 0.5286(2) 0.17725(17) 0.73104(15) 0.0249(6) Uani 1 1 d .
C2 C 0.6769(3) 0.1806(2) 0.9676(2) 0.0342(9) Uani 1 1 d .
C3 C 0.7367(3) 0.1932(2) 1.0223(2) 0.0380(9) Uani 1 1 d .
H3A H 0.7374 0.1606 1.0593 0.046 Uiso 1 1 calc R
C4 C 0.7946(3) 0.2517(2) 1.0238(2) 0.0349(9) Uani 1 1 d .
H4A H 0.8362 0.2591 1.0608 0.042 Uiso 1 1 calc R
C5 C 0.7912(3) 0.2996(2) 0.9703(2) 0.0333(8) Uani 1 1 d .
H5A H 0.8285 0.3417 0.9718 0.040 Uiso 1 1 calc R
C6 C 0.7336(3) 0.28710(18) 0.91408(19) 0.0264(7) Uani 1 1 d .
C7 C 0.7309(3) 0.3406(2) 0.8566(2) 0.0352(9) Uani 1 1 d .
H7A H 0.7904 0.3399 0.8308 0.042 Uiso 1 1 calc R
H7B H 0.7204 0.3895 0.8744 0.042 Uiso 1 1 calc R
C8 C 0.6710(4) 0.3481(2) 0.7175(2) 0.0431(11) Uani 1 1 d .
F8A F 0.7000(3) 0.41546(16) 0.71680(17) 0.0704(10) Uani 1 1 d .
F8B F 0.6028(2) 0.3434(2) 0.67183(14) 0.0662(10) Uani 1 1 d .
F8C F 0.7423(2) 0.30827(18) 0.69478(15) 0.0608(9) Uani 1 1 d .
C9 C 0.5404(4) 0.3805(2) 0.8214(2) 0.0433(10) Uani 1 1 d .
F9A F 0.5081(3) 0.37191(18) 0.88413(16) 0.0707(10) Uani 1 1 d .
F9B F 0.5691(3) 0.44867(16) 0.8167(2) 0.0762(11) Uani 1 1 d .
F9C F 0.4677(2) 0.37370(18) 0.78001(18) 0.0692(10) Uani 1 1 d .
C10 C 0.6073(4) 0.1201(3) 0.9702(2) 0.0448(11) Uani 1 1 d .
H10A H 0.5514 0.1339 0.9969 0.054 Uiso 1 1 calc R
H10B H 0.6357 0.0770 0.9911 0.054 Uiso 1 1 calc R
C11 C 0.6378(4) 0.0174(2) 0.8667(3) 0.0423(10) Uani 1 1 d .
F11A F 0.7302(2) 0.02756(19) 0.8766(3) 0.0889(14) Uani 1 1 d .
F11B F 0.6292(3) -0.00715(17) 0.80518(16) 0.0662(10) Uani 1 1 d .
F11C F 0.6117(3) -0.03656(15) 0.90760(18) 0.0656(10) Uani 1 1 d .
C12 C 0.4552(3) 0.0650(2) 0.8879(2) 0.0397(10) Uani 1 1 d .
F12A F 0.39319(19) 0.11751(17) 0.8920(2) 0.0638(9) Uani 1 1 d .
F12B F 0.4344(2) 0.0284(2) 0.83070(17) 0.0664(10) Uani 1 1 d .
F12C F 0.4411(2) 0.0223(2) 0.93997(19) 0.0754(11) Uani 1 1 d .
C13 C 0.4286(3) 0.1963(2) 0.7298(2) 0.0346(8) Uani 1 1 d .
H13A H 0.4208 0.2442 0.7092 0.041 Uiso 1 1 calc R
H13B H 0.4042 0.1981 0.7769 0.041 Uiso 1 1 calc R
C14 C 0.3741(3) 0.1421(3) 0.6893(2) 0.0381(10) Uani 1 1 d .
H14A H 0.3067 0.1546 0.6895 0.046 Uiso 1 1 calc R
H14B H 0.3814 0.0941 0.7097 0.046 Uiso 1 1 calc R
C15 C 0.4108(3) 0.1420(3) 0.6173(2) 0.0402(10) Uani 1 1 d .
H15A H 0.3889 0.0985 0.5935 0.048 Uiso 1 1 calc R
H15B H 0.3860 0.1841 0.5926 0.048 Uiso 1 1 calc R
N2 N 0.5135(2) 0.1441(2) 0.61654(16) 0.0314(7) Uani 1 1 d .
C16 C 0.5572(3) 0.1294(3) 0.55074(19) 0.0366(9) Uani 1 1 d .
H16A H 0.6105 0.1625 0.5444 0.044 Uiso 1 1 calc R
H16B H 0.5112 0.1393 0.5143 0.044 Uiso 1 1 calc R
C17 C 0.5921(3) 0.0535(3) 0.5430(2) 0.0429(11) Uani 1 1 d .
H17A H 0.5998 0.0430 0.4939 0.052 Uiso 1 1 calc R
H17B H 0.5441 0.0204 0.5611 0.052 Uiso 1 1 calc R
C18 C 0.6841(3) 0.0390(2) 0.5789(2) 0.0394(10) Uani 1 1 d .
H18A H 0.7337 0.0679 0.5571 0.047 Uiso 1 1 calc R
H18B H 0.7005 -0.0120 0.5728 0.047 Uiso 1 1 calc R
C19 C 0.6826(3) 0.0558(2) 0.6551(2) 0.0338(8) Uani 1 1 d .
H19A H 0.6327 0.0270 0.6768 0.041 Uiso 1 1 calc R
H19B H 0.7431 0.0409 0.6751 0.041 Uiso 1 1 calc R
C20 C 0.6660(2) 0.1344(2) 0.67189(19) 0.0279(7) Uani 1 1 d .
H20A H 0.6946 0.1452 0.7166 0.033 Uiso 1 1 calc R
H20B H 0.6978 0.1643 0.6373 0.033 Uiso 1 1 calc R
C21 C 0.5646(2) 0.15385(19) 0.67397(18) 0.0239(6) Uani 1 1 d .

loop_
_atom_site_aniso_label
_atom_site_aniso_U_11
_atom_site_aniso_U_22
_atom_site_aniso_U_33
_atom_site_aniso_U_23
_atom_site_aniso_U_13
_atom_site_aniso_U_12
Ir1 0.02640(6) 0.01713(5) 0.02007(6) 0.00217(5) 0.00008(5) -0.00171(5)
P1 0.0390(5) 0.0166(4) 0.0248(4) 0.0034(3) -0.0016(4) -0.0002(3)
P2 0.0278(4) 0.0184(4) 0.0247(4) 0.0032(3) 0.0031(3) -0.0029(3)
C1 0.0323(18) 0.0198(14) 0.0223(15) 0.0003(13) 0.0006(14) -0.0026(13)
N1 0.0229(13) 0.0258(14) 0.0260(14) 0.0002(12) -0.0020(11) 0.0020(11)
C2 0.051(2) 0.0275(17) 0.0241(17) 0.0024(15) -0.0008(17) -0.0085(17)
C3 0.055(3) 0.036(2) 0.0232(17) 0.0030(16) -0.0031(17) -0.003(2)
C4 0.042(2) 0.037(2) 0.0257(18) -0.0055(16) -0.0042(16) -0.0035(18)
C5 0.0373(19) 0.0290(17) 0.0337(19) -0.0057(17) -0.0029(16) -0.0044(17)
C6 0.0338(18) 0.0206(16) 0.0247(16) -0.0011(13) 0.0001(14) -0.0024(13)
C7 0.046(2) 0.0221(17) 0.037(2) 0.0033(16) -0.0065(18) -0.0110(16)
C8 0.061(3) 0.032(2) 0.036(2) 0.0118(18) -0.003(2) -0.012(2)
F8A 0.107(3) 0.0375(16) 0.067(2) 0.0253(15) 0.007(2) -0.0220(17)
F8B 0.078(2) 0.088(3) 0.0331(14) 0.0184(16) -0.0133(15) -0.014(2)
F8C 0.072(2) 0.064(2) 0.0471(16) 0.0140(15) 0.0231(16) -0.0013(17)
C9 0.056(3) 0.031(2) 0.043(2) -0.0035(19) -0.006(2) 0.010(2)
F9A 0.097(3) 0.067(2) 0.0488(18) -0.0054(16) 0.0180(18) 0.036(2)
F9B 0.092(3) 0.0224(13) 0.115(3) -0.0059(17) 0.001(2) 0.0100(16)
F9C 0.070(2) 0.063(2) 0.074(2) -0.0134(17) -0.0242(18) 0.0336(18)
C10 0.065(3) 0.039(2) 0.030(2) 0.0084(18) -0.002(2) -0.018(2)
C11 0.047(2) 0.031(2) 0.049(3) 0.012(2) 0.011(2) 0.0047(19)
F11A 0.0376(17) 0.054(2) 0.175(4) 0.014(2) 0.001(2) 0.0110(15)
F11B 0.112(3) 0.0421(17) 0.0448(16) -0.0064(14) 0.0082(17) 0.0287(18)
F11C 0.096(3) 0.0281(13) 0.072(2) 0.0226(14) 0.0344(19) 0.0161(15)
C12 0.032(2) 0.039(2) 0.048(2) 0.008(2) 0.0067(19) -0.0052(17)
F12A 0.0342(14) 0.0485(17) 0.109(3) -0.0006(18) 0.0256(16) 0.0076(13)
F12B 0.0546(18) 0.075(2) 0.070(2) -0.0150(18) -0.0038(16) -0.0295(18)
F12C 0.0462(17) 0.094(3) 0.087(2) 0.060(2) 0.0037(17) -0.0215(18)
C13 0.0265(16) 0.040(2) 0.037(2) -0.0041(18) -0.0013(15) 0.0071(17)
C14 0.0228(17) 0.056(3) 0.035(2) 0.001(2) -0.0029(15) -0.0019(18)
C15 0.0234(18) 0.064(3) 0.033(2) -0.002(2) -0.0070(15) 0.0019(18)
N2 0.0231(14) 0.047(2) 0.0238(14) 0.0016(14) -0.0030(12) 0.0004(14)
C16 0.0309(19) 0.057(3) 0.0220(17) -0.0008(18) -0.0039(15) -0.0020(19)
C17 0.039(2) 0.058(3) 0.032(2) -0.014(2) 0.0002(18) -0.011(2)
C18 0.043(2) 0.036(2) 0.039(2) -0.0125(18) 0.0018(19) -0.0013(19)
C19 0.034(2) 0.032(2) 0.035(2) 0.0002(17) -0.0011(17) 0.0033(16)
C20 0.0215(15) 0.0357(19) 0.0265(17) -0.0028(15) -0.0024(13) -0.0008(14)
C21 0.0203(14) 0.0257(15) 0.0257(16) 0.0026(14) -0.0017(13) -0.0028(12)

loop_
_atom_type_symbol
_atom_type_description
_atom_type_scat_dispersion_real
_atom_type_scat_dispersion_imag
_atom_type_scat_source
C C 0.0033 0.0016 'International Tables Vol C Tables 4.2.6.8 and 6.1.1.4'
H H 0.0000 0.0000 'International Tables Vol C Tables 4.2.6.8 and 6.1.1.4'
N N 0.0061 0.0033 'International Tables Vol C Tables 4.2.6.8 and 6.1.1.4'
F F 0.0171 0.0103 'International Tables Vol C Tables 4.2.6.8 and 6.1.1.4'
P P 0.1023 0.0942 'International Tables Vol C Tables 4.2.6.8 and 6.1.1.4'
Ir Ir -1.4442 7.9887 'International Tables Vol C Tables 4.2.6.8 and 6.1.1.4'

loop_
_geom_angle_atom_site_label_1
_geom_angle_atom_site_label_2
_geom_angle_atom_site_label_3
_geom_angle
C1 Ir1 N1 178.14(13)
C1 Ir1 P1 80.02(10)
N1 Ir1 P1 98.44(9)
C1 Ir1 P2 80.43(10)
N1 Ir1 P2 101.26(9)
P1 Ir1 P2 158.27(4)
C7 P1 C9 103.9(2)
C7 P1 C8 102.0(2)
C9 P1 C8 98.1(2)
C7 P1 Ir1 108.90(13)
C9 P1 Ir1 117.67(17)
C8 P1 Ir1 123.68(16)
C10 P2 C11 101.0(2)
C10 P2 C12 103.3(2)
C11 P2 C12 96.4(2)
C10 P2 Ir1 108.95(15)
C11 P2 Ir1 123.63(15)
C12 P2 Ir1 120.40(15)
C2 C1 C6 114.7(3)
C2 C1 Ir1 122.8(3)
C6 C1 Ir1 122.5(3)
C21 N1 C13 116.6(3)
C21 N1 Ir1 126.7(2)
C13 N1 Ir1 116.4(2)
C3 C2 C1 122.0(4)
C3 C2 C10 120.2(4)
C1 C2 C10 117.7(4)
C4 C3 C2 121.4(4)
C4 C3 H3A 119.3
C2 C3 H3A 119.3
C3 C4 C5 118.7(4)
C3 C4 H4A 120.7
C5 C4 H4A 120.7
C4 C5 C6 120.9(4)
C4 C5 H5A 119.6
C6 C5 H5A 119.6
C5 C6 C1 122.1(3)
C5 C6 C7 119.7(3)
C1 C6 C7 118.2(3)
C6 C7 P1 105.6(3)
C6 C7 H7A 110.6
P1 C7 H7A 110.6
C6 C7 H7B 110.6
P1 C7 H7B 110.6
H7A C7 H7B 108.8
F8A C8 F8B 106.6(4)
F8A C8 F8C 106.7(4)
F8B C8 F8C 107.2(4)
F8A C8 P1 115.4(3)
F8B C8 P1 112.0(3)
F8C C8 P1 108.5(3)
F9A C9 F9C 106.6(5)
F9A C9 F9B 106.6(4)
F9C C9 F9B 106.8(4)
F9A C9 P1 110.4(3)
F9C C9 P1 112.0(3)
F9B C9 P1 114.1(4)
C2 C10 P2 104.7(3)
C2 C10 H10A 110.8
P2 C10 H10A 110.8
C2 C10 H10B 110.8
P2 C10 H10B 110.8
H10A C10 H10B 108.9
F11B C11 F11C 105.4(4)
F11B C11 F11A 106.1(4)
F11C C11 F11A 106.9(4)
F11B C11 P2 114.4(3)
F11C C11 P2 115.1(3)
F11A C11 P2 108.4(3)
F12C C12 F12A 107.6(4)
F12C C12 F12B 107.8(4)
F12A C12 F12B 106.2(4)
F12C C12 P2 115.0(3)
F12A C12 P2 109.7(3)
F12B C12 P2 110.2(3)
N1 C13 C14 110.4(3)
N1 C13 H13A 109.6
C14 C13 H13A 109.6
N1 C13 H13B 109.6
C14 C13 H13B 109.6
H13A C13 H13B 108.1
C13 C14 C15 108.4(4)
C13 C14 H14A 110.0
C15 C14 H14A 110.0
C13 C14 H14B 110.0
C15 C14 H14B 110.0
H14A C14 H14B 108.4
N2 C15 C14 110.9(3)
N2 C15 H15A 109.5
C14 C15 H15A 109.5
N2 C15 H15B 109.5
C14 C15 H15B 109.5
H15A C15 H15B 108.0
C21 N2 C16 122.1(3)
C21 N2 C15 122.3(3)
C16 N2 C15 115.5(3)
N2 C16 C17 114.0(4)
N2 C16 H16A 108.8
C17 C16 H16A 108.8
N2 C16 H16B 108.8
C17 C16 H16B 108.8
H16A C16 H16B 107.7
C16 C17 C18 114.0(4)
C16 C17 H17A 108.8
C18 C17 H17A 108.8
C16 C17 H17B 108.8
C18 C17 H17B 108.8
H17A C17 H17B 107.6
C17 C18 C19 114.0(4)
C17 C18 H18A 108.7
C19 C18 H18A 108.7
C17 C18 H18B 108.7
C19 C18 H18B 108.7
H18A C18 H18B 107.6
C20 C19 C18 114.4(4)
C20 C19 H19A 108.7
C18 C19 H19A 108.7
C20 C19 H19B 108.7
C18 C19 H19B 108.7
H19A C19 H19B 107.6
C21 C20 C19 113.0(3)
C21 C20 H20A 109.0
C19 C20 H20A 109.0
C21 C20 H20B 109.0
C19 C20 H20B 109.0
H20A C20 H20B 107.8
N1 C21 N2 123.1(3)
N1 C21 C20 119.0(3)
N2 C21 C20 117.8(3)

loop_
_geom_bond_atom_site_label_1
_geom_bond_atom_site_label_2
_geom_bond_distance
Ir1 C1 2.047(4)
Ir1 N1 2.135(3)
Ir1 P1 2.1889(9)
Ir1 P2 2.1892(9)
P1 C7 1.814(4)
P1 C9 1.874(5)
P1 C8 1.873(5)
P2 C10 1.814(5)
P2 C11 1.856(5)
P2 C12 1.881(4)
C1 C2 1.420(5)
C1 C6 1.422(5)
N1 C21 1.309(5)
N1 C13 1.472(5)
C2 C3 1.393(6)
C2 C10 1.508(6)
C3 C4 1.372(6)
C3 H3A 0.9500
C4 C5 1.382(6)
C4 H4A 0.9500
C5 C6 1.396(5)
C5 H5A 0.9500
C6 C7 1.510(5)
C7 H7A 0.9900
C7 H7B 0.9900
C8 F8A 1.326(5)
C8 F8B 1.327(6)
C8 F8C 1.338(6)
C9 F9A 1.326(6)
C9 F9C 1.325(6)
C9 F9B 1.341(6)
C10 H10A 0.9900
C10 H10B 0.9900
C11 F11B 1.298(6)
C11 F11C 1.343(5)
C11 F11A 1.347(6)
C12 F12C 1.313(5)
C12 F12A 1.324(5)
C12 F12B 1.350(6)
C13 C14 1.505(6)
C13 H13A 0.9900
C13 H13B 0.9900
C14 C15 1.510(6)
C14 H14A 0.9900
C14 H14B 0.9900
C15 N2 1.466(5)
C15 H15A 0.9900
C15 H15B 0.9900
N2 C21 1.356(5)
N2 C16 1.462(5)
C16 C17 1.512(7)
C16 H16A 0.9900
C16 H16B 0.9900
C17 C18 1.516(6)
C17 H17A 0.9900
C17 H17B 0.9900
C18 C19 1.529(6)
C18 H18A 0.9900
C18 H18B 0.9900
C19 C20 1.525(6)
C19 H19A 0.9900
C19 H19B 0.9900
C20 C21 1.494(5)
C20 H20A 0.9900
C20 H20B 0.9900
